data_7156113
loop_
_publ_author_name
'Jardim, Guilherme A. M.'
'Oliveira, Willian X. C.'
'de Freitas, Rossimiriam P.'
'Menna-Barreto, Rubem F S'
'Silva, Thaissa L.'
'Goulart, Marilia O. F.'
'da Silva J\'unior, Eufr\^anio N'

_publ_section_title
;
 Direct sequential C-H iodination/organoyl-thiolation for the benzenoid
 A-ring modification of quinonoid deactivated systems: a new protocol for
 potent trypanocidal quinones.
;
_journal_issue 10
_journal_name_full 'Organic &amp; biomolecular chemistry'
_journal_page_first 1686
_journal_page_last 1691
_journal_paper_doi 10.1039/c8ob00196k
_journal_volume 16
_journal_year 2018
_chemical_formula_moiety 'C11 H5 F3 O2 S'
_chemical_formula_sum 'C11 H5 F3 O2 S'
_chemical_formula_weight 258.21
_space_group_crystal_system monoclinic
_space_group_IT_number 14
_space_group_name_Hall '-P 2ybc'
_space_group_name_H-M_alt 'P 1 21/c 1'
_symmetry_space_group_name_Hall '-P 2ybc'
_symmetry_space_group_name_H-M 'P 1 21/c 1'
_atom_sites_solution_hydrogens geom
_audit_creation_method SHELXL-2014/7
_audit_update_record
;
2017-11-17 deposited with the CCDC.
2018-02-08 downloaded from the CCDC.
;
_cell_angle_alpha 90
_cell_angle_beta 97.718(3)
_cell_angle_gamma 90
_cell_formula_units_Z 4
_cell_length_a 19.2151(6)
_cell_length_b 7.8797(2)
_cell_length_c 7.1525(2)
_cell_measurement_reflns_used 14987
_cell_measurement_temperature 293(2)
_cell_measurement_theta_max 28.1180
_cell_measurement_theta_min 2.9440
_cell_volume 1073.14(5)
_computing_cell_refinement 'CrysAlisPro 1.171.38.43f (Rigaku OD, 2015)'
_computing_data_collection 'CrysAlisPro 1.171.38.43f (Rigaku OD, 2015)'
_computing_data_reduction 'CrysAlisPro 1.171.38.43f (Rigaku OD, 2015)'
_computing_structure_refinement 'SHELXL-2014/7 (Sheldrick, 2014)'
_computing_structure_solution 'SuperFlip (Palatinus & Chapius, 2007)'
_diffrn_ambient_temperature 293(2)
_diffrn_detector_area_resol_mean 10.4186
_diffrn_measured_fraction_theta_full 0.999
_diffrn_measured_fraction_theta_max 0.999
_diffrn_measurement_device_type 'Xcalibur, Atlas, Gemini ultra'
_diffrn_measurement_method '\w scans'
_diffrn_radiation_type MoK\a
_diffrn_radiation_wavelength 0.71073
_diffrn_reflns_av_R_equivalents 0.0365
_diffrn_reflns_av_unetI/netI 0.0094
_diffrn_reflns_Laue_measured_fraction_full 0.999
_diffrn_reflns_Laue_measured_fraction_max 0.999
_diffrn_reflns_limit_h_max 24
_diffrn_reflns_limit_h_min -24
_diffrn_reflns_limit_k_max 9
_diffrn_reflns_limit_k_min -9
_diffrn_reflns_limit_l_max 8
_diffrn_reflns_limit_l_min -8
_diffrn_reflns_number 42253
_diffrn_reflns_point_group_measured_fraction_full 0.999
_diffrn_reflns_point_group_measured_fraction_max 0.999
_diffrn_reflns_theta_full 25.242
_diffrn_reflns_theta_max 26.368
_diffrn_reflns_theta_min 2.798
_diffrn_source 'fine-focus sealed X-ray tube'
_exptl_absorpt_coefficient_mu 0.328
_exptl_absorpt_correction_T_max 1.00000
_exptl_absorpt_correction_T_min 0.81104
_exptl_absorpt_correction_type multi-scan
_exptl_absorpt_process_details
;
CrysAlisPro 1.171.38.43f (Rigaku Oxford Diffraction, 2015)
Empirical absorption correction using spherical harmonics,
 implemented in SCALE3 ABSPACK scaling algorithm.
;
_exptl_crystal_colour yellow
_exptl_crystal_density_diffrn 1.598
_exptl_crystal_description plate
_exptl_crystal_F_000 520
_exptl_crystal_size_max 0.597
_exptl_crystal_size_mid 0.315
_exptl_crystal_size_min 0.164
_refine_diff_density_max 0.424
_refine_diff_density_min -0.370
_refine_diff_density_rms 0.053
_refine_ls_extinction_method none
_refine_ls_goodness_of_fit_ref 1.059
_refine_ls_hydrogen_treatment constr
_refine_ls_matrix_type full
_refine_ls_number_parameters 152
_refine_ls_number_reflns 2193
_refine_ls_number_restraints 1
_refine_ls_restrained_S_all 1.062
_refine_ls_R_factor_all 0.0726
_refine_ls_R_factor_gt 0.0658
_refine_ls_shift/su_max 0.001
_refine_ls_shift/su_mean 0.000
_refine_ls_structure_factor_coef Fsqd
_refine_ls_weighting_details 'w=1/[\s^2^(Fo^2^)+(0.0869P)^2^+0.8313P] where P=(Fo^2^+2Fc^2^)/3'
_refine_ls_weighting_scheme calc
_refine_ls_wR_factor_gt 0.1802
_refine_ls_wR_factor_ref 0.1866
_reflns_Friedel_coverage 0.000
_reflns_number_gt 1914
_reflns_number_total 2193
_reflns_threshold_expression 'I > 2\s(I)'
_cod_data_source_file c8ob00196k2.cif
_cod_data_source_block shelx_CCDC9
_cod_depositor_comments 'Adding full bibliography for 7156104--7156114.cif.'
_cod_database_code 7156113
_shelx_shelxl_version_number 2014/7
_shelx_space_group_comment
;
The symmetry employed for this shelxl refinement is uniquely defined
by the following loop, which should always be used as a source of
symmetry information in preference to the above space-group names.
They are only intended as comments.
;

loop_
_space_group_symop_operation_xyz
'x, y, z'
'-x, y+1/2, -z+1/2'
'-x, -y, -z'
'x, -y-1/2, z-1/2'

loop_
_atom_site_label
_atom_site_type_symbol
_atom_site_fract_x
_atom_site_fract_y
_atom_site_fract_z
_atom_site_U_iso_or_equiv
_atom_site_adp_type
_atom_site_occupancy
_atom_site_site_symmetry_order
_atom_site_calc_flag
_atom_site_refinement_flags_posn
_atom_site_refinement_flags_adp
S1 S 0.8261(3) 0.6160(2) 0.1931(3) 0.0771(4) Uani 1 1 d . U
O2 O 0.56822(14) 0.1619(4) -0.1546(4) 0.1017(9) Uani 1 1 d . .
O1 O 0.69732(16) 0.7264(3) 0.0933(5) 0.1075(10) Uani 1 1 d . .
C8A C 0.67346(13) 0.2841(3) -0.0059(3) 0.0473(6) Uani 1 1 d . .
C4 C 0.67248(17) 0.5970(4) 0.0216(5) 0.0646(8) Uani 1 1 d . .
C6 C 0.81049(15) 0.2651(4) 0.1666(4) 0.0542(6) Uani 1 1 d . .
H8 H 0.8568 0.2569 0.2234 0.065 Uiso 1 1 calc R U
C4A C 0.70991(13) 0.4339(3) 0.0482(3) 0.0445(5) Uani 1 1 d . .
C8 C 0.70480(16) 0.1289(3) 0.0295(4) 0.0565(7) Uani 1 1 d . .
H6 H 0.6800 0.0301 -0.0059 0.068 Uiso 1 1 calc R U
C1 C 0.60046(16) 0.2916(5) -0.1052(4) 0.0657(8) Uani 1 1 d . .
C2 C 0.56907(17) 0.4585(6) -0.1465(5) 0.0808(10) Uani 1 1 d . .
H3 H 0.5245 0.4658 -0.2149 0.097 Uiso 1 1 calc R U
C7 C 0.77271(17) 0.1199(3) 0.1171(4) 0.0595(7) Uani 1 1 d . .
H7 H 0.7935 0.0144 0.1433 0.071 Uiso 1 1 calc R U
C5 C 0.77991(14) 0.4241(3) 0.1324(3) 0.0470(6) Uani 1 1 d . .
C3 C 0.60239(19) 0.5985(5) -0.0891(6) 0.0808(10) Uani 1 1 d . .
H2 H 0.5808 0.7023 -0.1198 0.097 Uiso 1 1 calc R U
F1 F 0.93343(19) 0.4603(6) 0.0821(9) 0.191(2) Uani 1 1 d . .
F2 F 0.95257(18) 0.6890(6) 0.2434(8) 0.217(2) Uani 1 1 d . .
C9 C 0.9160(3) 0.5457(8) 0.2247(11) 0.128(2) Uani 1 1 d . U
F3 F 0.93152(18) 0.4539(6) 0.3836(7) 0.1819(18) Uani 1 1 d . .

loop_
_atom_site_aniso_label
_atom_site_aniso_U_11
_atom_site_aniso_U_22
_atom_site_aniso_U_33
_atom_site_aniso_U_23
_atom_site_aniso_U_13
_atom_site_aniso_U_12
S1 0.0777(6) 0.0581(5) 0.0923(7) -0.0075(4) -0.0010(4) -0.0202(4)
O2 0.0806(17) 0.116(2) 0.102(2) -0.0106(17) -0.0086(14) -0.0418(16)
O1 0.107(2) 0.0426(13) 0.169(3) -0.0073(15) 0.0016(19) 0.0111(13)
C8A 0.0548(14) 0.0502(13) 0.0375(11) 0.0000(10) 0.0082(10) -0.0054(11)
C4 0.0661(18) 0.0495(16) 0.0782(19) 0.0104(14) 0.0097(15) 0.0075(13)
C6 0.0561(14) 0.0581(16) 0.0477(13) 0.0029(11) 0.0046(11) 0.0102(12)
C4A 0.0507(13) 0.0421(12) 0.0410(12) 0.0032(9) 0.0077(10) 0.0019(10)
C8 0.0806(19) 0.0417(14) 0.0488(14) -0.0046(10) 0.0139(13) -0.0112(12)
C1 0.0547(15) 0.089(2) 0.0533(15) -0.0017(15) 0.0054(12) -0.0168(15)
C2 0.0483(16) 0.117(3) 0.075(2) 0.016(2) 0.0003(14) 0.0089(18)
C7 0.0813(19) 0.0429(14) 0.0554(15) 0.0043(11) 0.0136(14) 0.0142(13)
C5 0.0522(13) 0.0448(13) 0.0436(12) -0.0009(10) 0.0051(10) -0.0032(10)
C3 0.065(2) 0.085(2) 0.092(2) 0.0246(19) 0.0093(17) 0.0271(18)
F1 0.116(3) 0.183(4) 0.300(6) -0.020(4) 0.117(3) -0.025(2)
F2 0.101(2) 0.172(4) 0.367(7) -0.009(4) -0.006(3) -0.083(2)
C9 0.094(3) 0.119(4) 0.167(6) 0.001(4) -0.005(4) -0.052(3)
F3 0.117(2) 0.183(4) 0.215(4) 0.026(3) -0.088(3) -0.032(2)

loop_
_atom_type_symbol
_atom_type_description
_atom_type_scat_dispersion_real
_atom_type_scat_dispersion_imag
_atom_type_scat_source
C C 0.0033 0.0016 'International Tables Vol C Tables 4.2.6.8 and 6.1.1.4'
H H 0.0000 0.0000 'International Tables Vol C Tables 4.2.6.8 and 6.1.1.4'
O O 0.0106 0.0060 'International Tables Vol C Tables 4.2.6.8 and 6.1.1.4'
S S 0.1246 0.1234 'International Tables Vol C Tables 4.2.6.8 and 6.1.1.4'
F F 0.0171 0.0103 'International Tables Vol C Tables 4.2.6.8 and 6.1.1.4'

loop_
_geom_angle_atom_site_label_1
_geom_angle_atom_site_label_2
_geom_angle_atom_site_label_3
_geom_angle
C5 S1 C9 102.0(2)
C8 C8A C4A 120.6(2)
C8 C8A C1 119.1(2)
C4A C8A C1 120.3(2)
O1 C4 C3 120.2(3)
O1 C4 C4A 121.5(3)
C3 C4 C4A 118.3(3)
C7 C6 C5 120.5(2)
C7 C6 H8 119.7
C5 C6 H8 119.7
C8A C4A C5 119.3(2)
C8A C4A C4 118.8(2)
C5 C4A C4 121.8(2)
C7 C8 C8A 119.9(2)
C7 C8 H6 120.1
C8A C8 H6 120.1
O2 C1 C2 121.0(3)
O2 C1 C8A 120.9(3)
C2 C1 C8A 118.0(3)
C3 C2 C1 121.5(3)
C3 C2 H3 119.2
C1 C2 H3 119.2
C8 C7 C6 120.7(2)
C8 C7 H7 119.6
C6 C7 H7 119.6
C6 C5 C4A 118.9(2)
C6 C5 S1 122.6(2)
C4A C5 S1 118.53(19)
C2 C3 C4 122.4(3)
C2 C3 H2 118.8
C4 C3 H2 118.8
F1 C9 F2 109.3(6)
F1 C9 F3 109.4(6)
F2 C9 F3 108.5(5)
F1 C9 S1 113.9(4)
F2 C9 S1 103.7(5)
F3 C9 S1 111.8(5)

loop_
_geom_bond_atom_site_label_1
_geom_bond_atom_site_label_2
_geom_bond_distance
S1 C5 1.777(2)
S1 C9 1.800(7)
O2 C1 1.223(4)
O1 C4 1.211(4)
C8A C8 1.372(4)
C8A C4A 1.400(3)
C8A C1 1.486(4)
C4 C3 1.468(5)
C4 C4A 1.473(4)
C6 C7 1.375(4)
C6 C5 1.392(4)
C6 H8 0.9300
C4A C5 1.400(4)
C8 C7 1.372(4)
C8 H6 0.9300
C1 C2 1.460(5)
C2 C3 1.313(5)
C2 H3 0.9300
C7 H7 0.9300
C3 H2 0.9300
F1 C9 1.303(8)
F2 C9 1.327(6)
C9 F3 1.346(7)
